data_2230649
loop_
_publ_author_name
'Miao, Yanqing'
'Zhang, Xiaoqing'
'Liu, Chunye'

_publ_section_title
;
 Poly[(\m~5~-3,5-dinitrobenzoato)rubidium]
;
_journal_coeditor_code GO2012
_journal_issue 7
_journal_name_full 'Acta Crystallographica Section E'
_journal_page_first m1002
_journal_paper_doi 10.1107/S1600536811023026
_journal_volume 67
_journal_year 2011
_chemical_formula_iupac '[Rb (C7 H3 N2 O6)]'
_chemical_formula_moiety 'C7 H3 N2 O6 Rb'
_chemical_formula_sum 'C7 H3 N2 O6 Rb'
_chemical_formula_weight 296.58
_chemical_name_systematic
;
Poly[(\m~5~-3,5-dinitrobenzoato)rubidium]
;
_space_group_IT_number 15
_symmetry_cell_setting monoclinic
_symmetry_space_group_name_Hall '-I 2ya'
_symmetry_space_group_name_H-M 'I 1 2/a 1'
_atom_sites_solution_hydrogens geom
_atom_sites_solution_primary direct
_atom_sites_solution_secondary difmap
_audit_creation_method SHELXL-97
_cell_angle_alpha 90.00
_cell_angle_beta 91.70(3)
_cell_angle_gamma 90.00
_cell_formula_units_Z 4
_cell_length_a 7.2789(15)
_cell_length_b 18.072(4)
_cell_length_c 7.3652(14)
_cell_measurement_reflns_used 1610
_cell_measurement_temperature 293(2)
_cell_measurement_theta_max 25.3491
_cell_measurement_theta_min 3.0177
_cell_volume 968.4(3)
_computing_cell_refinement 'SAINT (Bruker, 2002)'
_computing_data_collection 'SMART (Bruker, 2002)'
_computing_data_reduction 'SAINT (Bruker, 2002)'
_computing_molecular_graphics 'SHELXTL (Sheldrick, 2008)'
_computing_publication_material 'SHELXTL (Sheldrick, 2008)'
_computing_structure_refinement 'SHELXL97 (Sheldrick, 2008)'
_computing_structure_solution 'SHELXS97 (Sheldrick, 2008)'
_diffrn_ambient_temperature 293(2)
_diffrn_measured_fraction_theta_full 0.998
_diffrn_measured_fraction_theta_max 0.998
_diffrn_measurement_device_type 'Bruker SMART CCD'
_diffrn_measurement_method '\f and \w'
_diffrn_radiation_monochromator graphite
_diffrn_radiation_source 'fine-focus sealed tube'
_diffrn_radiation_type MoK\a
_diffrn_radiation_wavelength 0.71073
_diffrn_reflns_av_R_equivalents 0.0525
_diffrn_reflns_av_sigmaI/netI 0.0329
_diffrn_reflns_limit_h_max 8
_diffrn_reflns_limit_h_min -8
_diffrn_reflns_limit_k_max 20
_diffrn_reflns_limit_k_min -21
_diffrn_reflns_limit_l_max 7
_diffrn_reflns_limit_l_min -8
_diffrn_reflns_number 4663
_diffrn_reflns_theta_full 25.32
_diffrn_reflns_theta_max 25.32
_diffrn_reflns_theta_min 3.02
_exptl_absorpt_coefficient_mu 5.129
_exptl_absorpt_correction_T_max 1.0000
_exptl_absorpt_correction_T_min 0.3962
_exptl_absorpt_correction_type multi-scan
_exptl_absorpt_process_details '(SADABS; Sheldrick, 1996)'
_exptl_crystal_colour Colorless
_exptl_crystal_density_diffrn 2.034
_exptl_crystal_density_method 'not measured'
_exptl_crystal_description Prism
_exptl_crystal_F_000 576
_exptl_crystal_size_max 0.6400
_exptl_crystal_size_mid 0.4000
_exptl_crystal_size_min 0.1400
_refine_diff_density_max 0.292
_refine_diff_density_min -0.547
_refine_ls_extinction_method none
_refine_ls_goodness_of_fit_ref 1.058
_refine_ls_hydrogen_treatment constr
_refine_ls_matrix_type full
_refine_ls_number_parameters 75
_refine_ls_number_reflns 896
_refine_ls_number_restraints 0
_refine_ls_restrained_S_all 1.058
_refine_ls_R_factor_all 0.0404
_refine_ls_R_factor_gt 0.0325
_refine_ls_shift/su_max 0.001
_refine_ls_shift/su_mean 0.000
_refine_ls_structure_factor_coef Fsqd
_refine_ls_weighting_details 'calc w=1/[\s^2^(Fo^2^)+(0.0418P)^2^+0.0000P] where P=(Fo^2^+2Fc^2^)/3'
_refine_ls_weighting_scheme calc
_refine_ls_wR_factor_gt 0.0745
_refine_ls_wR_factor_ref 0.0777
_reflns_number_gt 760
_reflns_number_total 896
_reflns_threshold_expression I>2\s(I)
_cod_data_source_file go2012.cif
_cod_data_source_block I
_cod_original_sg_symbol_H-M 'I 2/a'
_cod_database_code 2230649
_cod_database_fobs_code 2230649

loop_
_symmetry_equiv_pos_as_xyz
'x, y, z'
'x+1/2, -y, z'
'x+1/2, y+1/2, z+1/2'
'x+1, -y+1/2, z+1/2'
'-x, -y, -z'
'-x-1/2, y, -z'
'-x+1/2, -y+1/2, -z+1/2'
'-x, y+1/2, -z+1/2'

loop_
_atom_site_type_symbol
_atom_site_label
_atom_site_fract_x
_atom_site_fract_y
_atom_site_fract_z
_atom_site_U_iso_or_equiv
_atom_site_adp_type
_atom_site_calc_flag
_atom_site_refinement_flags
_atom_site_occupancy
_atom_site_symmetry_multiplicity
_atom_site_disorder_assembly
_atom_site_disorder_group
Rb Rb1 0.2500 0.54657(2) 0.5000 0.0557(2) Uani d S 1 2 . .
C C1 0.7500 0.8732(3) 0.5000 0.0493(11) Uani d S 1 2 . .
H H1A 0.7500 0.9246 0.5000 0.059 Uiso calc SR 1 2 . .
C C2 0.6036(4) 0.83316(17) 0.5606(4) 0.0451(8) Uani d . 1 1 . .
C C3 0.5991(4) 0.75684(17) 0.5597(4) 0.0421(7) Uani d . 1 1 . .
H H3A 0.4961 0.7316 0.5986 0.050 Uiso calc R 1 1 . .
C C4 0.7500 0.7185(2) 0.5000 0.0387(10) Uani d S 1 2 . .
C C5 0.7500 0.6342(2) 0.5000 0.0398(10) Uani d S 1 2 . .
N N1 0.4460(5) 0.87295(16) 0.6344(4) 0.0595(8) Uani d . 1 1 . .
O O1 0.6019(3) 0.60328(12) 0.5293(4) 0.0649(7) Uani d . 1 1 . .
O O2 0.3212(4) 0.83742(15) 0.6978(4) 0.0696(7) Uani d . 1 1 . .
O O3 0.4500(5) 0.94073(15) 0.6317(5) 0.0913(11) Uani d . 1 1 . .

loop_
_atom_site_aniso_label
_atom_site_aniso_U_11
_atom_site_aniso_U_22
_atom_site_aniso_U_33
_atom_site_aniso_U_12
_atom_site_aniso_U_13
_atom_site_aniso_U_23
Rb1 0.0317(3) 0.0382(3) 0.0985(4) 0.000 0.0213(2) 0.000
C1 0.066(3) 0.040(2) 0.043(3) 0.000 0.004(2) 0.000
C2 0.0482(19) 0.0444(17) 0.0429(17) 0.0112(15) 0.0053(14) 0.0032(14)
C3 0.0381(17) 0.0441(16) 0.0441(17) 0.0020(15) 0.0020(13) 0.0032(14)
C4 0.035(2) 0.042(2) 0.039(2) 0.000 -0.0038(18) 0.000
C5 0.028(2) 0.035(2) 0.056(3) 0.000 -0.0009(19) 0.000
N1 0.068(2) 0.0532(18) 0.0576(18) 0.0181(16) 0.0117(15) 0.0056(15)
O1 0.0359(13) 0.0414(12) 0.118(2) -0.0037(11) 0.0118(13) 0.0012(13)
O2 0.0555(16) 0.0686(17) 0.0860(18) 0.0089(13) 0.0222(14) -0.0045(14)
O3 0.113(3) 0.0515(15) 0.112(2) 0.0326(16) 0.049(2) 0.0202(16)

loop_
_atom_type_symbol
_atom_type_description
_atom_type_scat_dispersion_real
_atom_type_scat_dispersion_imag
_atom_type_scat_source
C C 0.0033 0.0016 'International Tables Vol C Tables 4.2.6.8 and 6.1.1.4'
H H 0.0000 0.0000 'International Tables Vol C Tables 4.2.6.8 and 6.1.1.4'
N N 0.0061 0.0033 'International Tables Vol C Tables 4.2.6.8 and 6.1.1.4'
O O 0.0106 0.0060 'International Tables Vol C Tables 4.2.6.8 and 6.1.1.4'
Rb Rb -0.9393 2.9676 'International Tables Vol C Tables 4.2.6.8 and 6.1.1.4'

loop_
_geom_angle_atom_site_label_1
_geom_angle_atom_site_label_2
_geom_angle_atom_site_label_3
_geom_angle_site_symmetry_1
_geom_angle_site_symmetry_3
_geom_angle
_geom_angle_publ_flag
O1 Rb1 O1 . 6_656 136.43(9) ?
O1 Rb1 O1 . 2_465 132.92(7) ?
O1 Rb1 O1 6_656 2_465 90.36(6) ?
O1 Rb1 O1 2_465 5_666 44.43(9) ?
O1 Rb1 O2 . 7_566 82.42(8) ?
O1 Rb1 O2 6_656 7_566 68.41(8) ?
O1 Rb1 O2 2_465 7_566 120.08(7) ?
O1 Rb1 O2 5_666 7_566 138.23(8) ?
O2 Rb1 O2 7_566 4_464 95.32(11) ?
O1 Rb1 O3 . 7_566 111.10(10) ?
O1 Rb1 O3 6_656 7_566 65.51(9) ?
O1 Rb1 O3 2_465 7_566 79.74(8) ?
O1 Rb1 O3 5_666 7_566 108.31(7) ?
O2 Rb1 O3 7_566 7_566 40.35(7) ?
O2 Rb1 O3 4_464 7_566 131.54(7) ?
O2 Rb1 O3 7_566 4_464 131.54(8) ?
O3 Rb1 O3 7_566 4_464 171.57(10) ?
C2 C1 C2 . 6_756 116.5(4) ?
C2 C1 H1A . . 121.8 ?
C1 C2 C3 . . 122.9(3) ?
C1 C2 N1 . . 118.9(3) ?
C3 C2 N1 . . 118.2(3) ?
C2 C3 C4 . . 118.9(3) ?
C2 C3 H3A . . 120.5 ?
C4 C3 H3A . . 120.5 ?
C3 C4 C3 6_756 . 119.9(4) ?
C3 C4 C5 . . 120.07(19) ?
O1 C5 O1 . 6_756 126.3(4) ?
O1 C5 C4 . . 116.83(19) ?
O1 C5 C4 6_756 . 116.83(19) ?
O2 N1 O3 . . 123.5(3) ?
O2 N1 C2 . . 118.9(3) ?
O3 N1 C2 . . 117.6(3) ?
C5 O1 Rb1 . . 164.54(19) ?
C5 O1 Rb1 . 5_666 94.6(2) ?
Rb1 O1 Rb1 . 5_666 89.64(6) ?
N1 O2 Rb1 . 7_566 93.5(2) ?
N1 O3 Rb1 . 7_566 92.7(2) ?

loop_
_geom_bond_atom_site_label_1
_geom_bond_atom_site_label_2
_geom_bond_site_symmetry_2
_geom_bond_distance
_geom_bond_publ_flag
Rb1 O1 . 2.761(2) ?
Rb1 O1 2_465 2.925(2) ?
Rb1 O2 7_566 3.113(3) ?
Rb1 O3 7_566 3.125(3) ?
C1 C2 . 1.374(4) ?
C1 C2 6_756 1.374(4) ?
C1 H1A . 0.9300 ?
C2 C3 . 1.380(4) ?

loop_
_geom_torsion_atom_site_label_1
_geom_torsion_atom_site_label_2
_geom_torsion_atom_site_label_3
_geom_torsion_atom_site_label_4
_geom_torsion_site_symmetry_1
_geom_torsion_site_symmetry_2
_geom_torsion_site_symmetry_3
_geom_torsion_site_symmetry_4
_geom_torsion
_geom_torsion_publ_flag
C3 C4 C5 O1 . . . . 10.3(2) ?
C3 C4 C5 O1 6_756 . . . -169.7(2) ?
C1 C2 N1 O2 . . . . -175.8(3) ?
C3 C2 N1 O2 . . . . 2.7(5) ?
C1 C2 N1 O3 . . . . 2.8(4) ?
C3 C2 N1 O3 . . . . -178.8(3) ?
